data_7210376
loop_
_publ_author_name
'Du, Peng'
'Yang, Yan'
'Yang, Jin'
'Liu, Ying-Ying'
'Kan, Wei-Qiu'
'Ma, Jian-Fang'

_publ_section_title
;
 A series of MOFs based on a tricarboxylic acid and various N-donor
 ligands: syntheses, structures, and properties
;
_journal_issue 35
_journal_name_full CrystEngComm
_journal_page_first 6986
_journal_paper_doi 10.1039/c3ce40828k
_journal_volume 15
_journal_year 2013
_chemical_formula_moiety 'C44 H31 Na O19 Zn5'
_chemical_formula_sum 'C44 H31 Na O19 Zn5'
_chemical_formula_weight 1213.74
_chemical_name_systematic
;
 ?
;
_space_group_IT_number 2
_symmetry_cell_setting triclinic
_symmetry_space_group_name_Hall '-P 1'
_symmetry_space_group_name_H-M 'P -1'
_atom_sites_solution_hydrogens geom
_atom_sites_solution_primary direct
_atom_sites_solution_secondary difmap
_audit_creation_method SHELXL-97
_cell_angle_alpha 70.708(7)
_cell_angle_beta 88.355(7)
_cell_angle_gamma 87.483(7)
_cell_formula_units_Z 2
_cell_length_a 10.3320(9)
_cell_length_b 13.7920(11)
_cell_length_c 17.3310(14)
_cell_measurement_reflns_used 3333
_cell_measurement_temperature 293(2)
_cell_measurement_theta_max 29.1625
_cell_measurement_theta_min 3.1255
_cell_volume 2328.5(3)
_computing_cell_refinement CrysAlis
_computing_data_collection 'CrysAlis (Oxford Diffraction, 2006)'
_computing_data_reduction CrysAlis
_computing_structure_refinement 'SHELXL-97 (Sheldrick, 2008)'
_computing_structure_solution 'SHELXL-97 (Sheldrick, 2008)'
_diffrn_ambient_temperature 293(2)
_diffrn_detector_area_resol_mean 10.2375
_diffrn_measured_fraction_theta_full 0.979
_diffrn_measured_fraction_theta_max 0.979
_diffrn_measurement_device_type 'Oxford Diffraction Gemini R Ultra'
_diffrn_measurement_method '\w scan'
_diffrn_radiation_monochromator graphite
_diffrn_radiation_source 'fine-focus sealed tube'
_diffrn_radiation_type MoK\a
_diffrn_radiation_wavelength 0.71069
_diffrn_reflns_av_R_equivalents 0.0457
_diffrn_reflns_av_sigmaI/netI 0.0928
_diffrn_reflns_limit_h_max 12
_diffrn_reflns_limit_h_min -9
_diffrn_reflns_limit_k_max 16
_diffrn_reflns_limit_k_min -16
_diffrn_reflns_limit_l_max 20
_diffrn_reflns_limit_l_min -19
_diffrn_reflns_number 18085
_diffrn_reflns_theta_full 25.00
_diffrn_reflns_theta_max 25.03
_diffrn_reflns_theta_min 3.22
_exptl_absorpt_coefficient_mu 2.615
_exptl_absorpt_correction_T_max 0.5846
_exptl_absorpt_correction_T_min 0.5387
_exptl_absorpt_correction_type multi-scan
_exptl_absorpt_process_details
; 
CrysAlis (Oxford Diffraction, 2006)
;
_exptl_crystal_colour colourless
_exptl_crystal_density_diffrn 1.698
_exptl_crystal_density_method 'not measured'
_exptl_crystal_description prism
_exptl_crystal_F_000 1194
_exptl_crystal_size_max 0.27
_exptl_crystal_size_mid 0.26
_exptl_crystal_size_min 0.23
_platon_squeeze_details
;
;
_refine_diff_density_max 2.463
_refine_diff_density_min -0.464
_refine_diff_density_rms 0.110
_refine_ls_extinction_method none
_refine_ls_goodness_of_fit_ref 0.971
_refine_ls_hydrogen_treatment constr
_refine_ls_matrix_type full
_refine_ls_number_parameters 613
_refine_ls_number_reflns 8057
_refine_ls_number_restraints 0
_refine_ls_restrained_S_all 0.971
_refine_ls_R_factor_all 0.1018
_refine_ls_R_factor_gt 0.0607
_refine_ls_shift/su_max 0.030
_refine_ls_shift/su_mean 0.003
_refine_ls_structure_factor_coef Fsqd
_refine_ls_weighting_details 'calc w=1/[\s^2^(Fo^2^)+(0.0696P)^2^+0.0000P] where P=(Fo^2^+2Fc^2^)/3'
_refine_ls_weighting_scheme calc
_refine_ls_wR_factor_gt 0.1329
_refine_ls_wR_factor_ref 0.1482
_reflns_number_gt 5130
_reflns_number_total 8057
_reflns_threshold_expression >2\s(I)
_cod_data_source_file c3ce40828k.txt
_cod_data_source_block Compound-1
_cod_depositor_comments
;
The following automatic conversions were performed:

'_symmetry_cell_setting' value 'Triclinic' changed to 'triclinic'
according to /home/saulius/struct/CIF-dictionaries/cif_core.dic
dictionary named 'cif_core.dic' version 2.4.2 from 2011-04-26.

Automatic conversion script
Id: cif_fix_values 1891 2012-01-12 08:04:46Z andrius 
;
_cod_original_sg_symbol_H-M P-1
_cod_database_code 7210376

loop_
_symmetry_equiv_pos_as_xyz
'x, y, z'
'-x, -y, -z'

loop_
_atom_site_label
_atom_site_type_symbol
_atom_site_fract_x
_atom_site_fract_y
_atom_site_fract_z
_atom_site_U_iso_or_equiv
_atom_site_adp_type
_atom_site_occupancy
_atom_site_symmetry_multiplicity
_atom_site_calc_flag
_atom_site_refinement_flags
Zn1 Zn 0.72801(7) 0.25007(7) 0.50817(5) 0.0377(2) Uani 1 1 d .
Zn2 Zn 0.56806(7) 0.17860(6) 0.37224(4) 0.0331(2) Uani 1 1 d .
Zn3 Zn 0.38065(7) 0.14920(6) 0.24617(5) 0.0348(2) Uani 1 1 d .
Zn4 Zn 0.55098(7) 0.04300(6) 0.56625(4) 0.0323(2) Uani 1 1 d .
Zn5 Zn -0.25746(7) 0.08446(7) 0.70936(5) 0.0376(2) Uani 1 1 d .
C1 C 0.3477(6) 0.1469(5) 0.7453(4) 0.0311(15) Uani 1 1 d .
C2 C 0.2295(6) 0.1192(5) 0.7223(4) 0.0315(15) Uani 1 1 d .
H2 H 0.2295 0.0817 0.6865 0.038 Uiso 1 1 calc R
C3 C 0.1133(6) 0.1468(5) 0.7521(4) 0.0327(16) Uani 1 1 d .
C4 C 0.1136(6) 0.2047(6) 0.8055(4) 0.0369(17) Uani 1 1 d .
H4 H 0.0359 0.2253 0.8249 0.044 Uiso 1 1 calc R
C5 C 0.2307(6) 0.2306(6) 0.8289(4) 0.0403(18) Uani 1 1 d .
C6 C 0.3459(6) 0.2036(6) 0.7984(4) 0.0396(18) Uani 1 1 d .
H6 H 0.4235 0.2236 0.8134 0.047 Uiso 1 1 calc R
C7 C 0.4718(6) 0.1155(5) 0.7141(4) 0.0315(16) Uani 1 1 d .
C8 C -0.0126(6) 0.1168(6) 0.7259(4) 0.0371(17) Uani 1 1 d .
C9 C 0.3423(7) 0.3169(7) 0.9031(5) 0.053(2) Uani 1 1 d .
H9A H 0.3820 0.3639 0.8545 0.064 Uiso 1 1 calc R
H9B H 0.4006 0.2573 0.9241 0.064 Uiso 1 1 calc R
C10 C 0.3206(7) 0.3689(6) 0.9666(4) 0.0453(19) Uani 1 1 d .
C11 C 0.2091(7) 0.4213(6) 0.9770(4) 0.0468(19) Uani 1 1 d .
H11 H 0.1374 0.4238 0.9451 0.056 Uiso 1 1 calc R
C12 C 0.2036(7) 0.4707(6) 1.0356(4) 0.0461(19) Uani 1 1 d .
H12 H 0.1290 0.5088 1.0404 0.055 Uiso 1 1 calc R
C13 C 0.3053(7) 0.4645(5) 1.0862(4) 0.0343(16) Uani 1 1 d .
C14 C 0.4183(7) 0.4119(6) 1.0731(4) 0.048(2) Uani 1 1 d .
H14 H 0.4906 0.4099 1.1044 0.058 Uiso 1 1 calc R
C15 C 0.4260(7) 0.3637(6) 1.0163(4) 0.050(2) Uani 1 1 d .
H15 H 0.5015 0.3272 1.0105 0.060 Uiso 1 1 calc R
C16 C 0.3009(6) 0.5130(5) 1.1520(4) 0.0351(16) Uani 1 1 d .
C17 C 0.2618(8) 0.6157(6) 1.1319(5) 0.052(2) Uani 1 1 d .
H17 H 0.2330 0.6510 1.0794 0.063 Uiso 1 1 calc R
C18 C 0.2646(10) 0.6665(7) 1.1883(6) 0.077(3) Uani 1 1 d .
H18 H 0.2390 0.7356 1.1737 0.092 Uiso 1 1 calc R
C19 C 0.3059(10) 0.6136(8) 1.2665(6) 0.076(3) Uani 1 1 d .
H19 H 0.3034 0.6458 1.3060 0.091 Uiso 1 1 calc R
C20 C 0.3505(9) 0.5138(7) 1.2859(5) 0.067(3) Uani 1 1 d .
H20 H 0.3833 0.4800 1.3377 0.080 Uiso 1 1 calc R
C21 C 0.3477(6) 0.4616(5) 1.2293(4) 0.0353(16) Uani 1 1 d .
C22 C 0.3857(6) 0.3490(6) 1.2579(4) 0.0349(16) Uani 1 1 d .
C23 C 1.3370(6) 0.3164(5) 0.5353(4) 0.0326(16) Uani 1 1 d .
C24 C 1.2242(6) 0.2818(5) 0.5127(4) 0.0341(16) Uani 1 1 d .
H24 H 1.2296 0.2363 0.4832 0.041 Uiso 1 1 calc R
C25 C 1.1060(6) 0.3142(5) 0.5335(4) 0.0319(16) Uani 1 1 d .
C26 C 1.0966(6) 0.3815(5) 0.5775(4) 0.0379(17) Uani 1 1 d .
H26 H 1.0155 0.4041 0.5906 0.045 Uiso 1 1 calc R
C27 C 1.2070(6) 0.4153(5) 0.6021(4) 0.0373(17) Uani 1 1 d .
C28 C 1.3272(6) 0.3832(6) 0.5803(4) 0.0399(18) Uani 1 1 d .
H28 H 1.4019 0.4066 0.5959 0.048 Uiso 1 1 calc R
C29 C 1.4673(6) 0.2735(5) 0.5181(4) 0.0333(16) Uani 1 1 d .
C30 C 0.9822(7) 0.2753(6) 0.5116(4) 0.0403(18) Uani 1 1 d .
C31 C 1.0873(7) 0.4957(6) 0.6836(5) 0.047(2) Uani 1 1 d .
H31A H 1.0543 0.4304 0.7177 0.056 Uiso 1 1 calc R
H31B H 1.0248 0.5278 0.6412 0.056 Uiso 1 1 calc R
C32 C 1.1046(7) 0.5634(6) 0.7342(4) 0.0413(18) Uani 1 1 d .
C33 C 0.9978(7) 0.6181(7) 0.7514(6) 0.066(3) Uani 1 1 d .
H33 H 0.9175 0.6125 0.7306 0.080 Uiso 1 1 calc R
C34 C 1.0081(7) 0.6796(7) 0.7980(6) 0.064(3) Uani 1 1 d .
H34 H 0.9339 0.7113 0.8117 0.077 Uiso 1 1 calc R
C35 C 1.1290(7) 0.6962(6) 0.8259(4) 0.0437(19) Uani 1 1 d .
C36 C 1.2320(7) 0.6390(6) 0.8113(4) 0.0404(18) Uani 1 1 d .
H36 H 1.3125 0.6444 0.8319 0.048 Uiso 1 1 calc R
C37 C 1.2202(7) 0.5726(6) 0.7665(4) 0.0444(18) Uani 1 1 d .
H37 H 1.2923 0.5341 0.7585 0.053 Uiso 1 1 calc R
C38 C 1.1398(7) 0.7698(6) 0.8713(4) 0.0431(18) Uani 1 1 d .
C39 C 1.0463(8) 0.7746(7) 0.9278(5) 0.064(2) Uani 1 1 d .
H39 H 0.9762 0.7320 0.9364 0.077 Uiso 1 1 calc R
C40 C 1.0528(9) 0.8405(9) 0.9724(6) 0.079(3) Uani 1 1 d .
H40 H 0.9880 0.8417 1.0104 0.095 Uiso 1 1 calc R
C41 C 1.1533(10) 0.9032(7) 0.9607(5) 0.069(3) Uani 1 1 d .
H41 H 1.1567 0.9489 0.9898 0.082 Uiso 1 1 calc R
C42 C 1.2499(8) 0.8995(6) 0.9062(5) 0.054(2) Uani 1 1 d .
H42 H 1.3217 0.9396 0.9011 0.065 Uiso 1 1 calc R
C43 C 1.2429(7) 0.8372(6) 0.8583(4) 0.0387(17) Uani 1 1 d .
C44 C 1.3486(7) 0.8430(5) 0.7959(4) 0.0413(18) Uani 1 1 d .
O1 O 0.5755(4) 0.1400(4) 0.7380(3) 0.0417(12) Uani 1 1 d .
O2 O 0.4648(4) 0.0669(4) 0.6666(3) 0.0441(13) Uani 1 1 d .
O3 O -0.0103(5) 0.0635(5) 0.6800(4) 0.0647(17) Uani 1 1 d .
O4 O -0.1166(4) 0.1459(4) 0.7515(3) 0.0477(13) Uani 1 1 d .
O5 O 0.2228(4) 0.2858(5) 0.8829(3) 0.0615(17) Uani 1 1 d .
O6 O 0.3143(4) 0.2903(4) 1.2357(3) 0.0428(12) Uani 1 1 d .
O7 O 0.4851(4) 0.3191(4) 1.3004(3) 0.0391(12) Uani 1 1 d .
O8 O 0.8783(4) 0.3131(4) 0.5301(3) 0.0436(12) Uani 1 1 d .
O9 O 0.9887(5) 0.2078(5) 0.4780(4) 0.0671(17) Uani 1 1 d .
O10 O 1.4711(4) 0.1981(4) 0.4919(3) 0.0400(12) Uani 1 1 d .
O11 O 1.5658(4) 0.3139(4) 0.5341(3) 0.0468(13) Uani 1 1 d .
O12 O 1.2062(4) 0.4792(4) 0.6478(3) 0.0515(14) Uani 1 1 d .
O13 O 1.3198(4) 0.8490(4) 0.7247(3) 0.0402(12) Uani 1 1 d .
O14 O 1.4632(5) 0.8440(4) 0.8202(3) 0.0461(13) Uani 1 1 d .
O15 O 0.7275(4) 0.1064(3) 0.5887(3) 0.0343(11) Uani 1 1 d .
O16 O 0.6124(4) 0.0331(3) 0.4568(3) 0.0354(11) Uani 1 1 d .
O17 O 0.7188(4) 0.2443(4) 0.3989(3) 0.0485(14) Uani 1 1 d .
O18 O 0.3998(4) 0.1058(3) 0.3654(2) 0.0335(11) Uani 1 1 d .
O19 O 0.2556(4) 0.0630(4) 0.2254(3) 0.0445(12) Uani 1 1 d .

loop_
_atom_site_aniso_label
_atom_site_aniso_U_11
_atom_site_aniso_U_22
_atom_site_aniso_U_33
_atom_site_aniso_U_23
_atom_site_aniso_U_13
_atom_site_aniso_U_12
Zn1 0.0234(4) 0.0525(6) 0.0457(5) -0.0268(4) -0.0034(3) -0.0078(4)
Zn2 0.0272(4) 0.0422(5) 0.0338(4) -0.0170(4) -0.0053(3) -0.0051(4)
Zn3 0.0343(4) 0.0380(5) 0.0373(4) -0.0185(4) -0.0050(3) -0.0052(4)
Zn4 0.0352(4) 0.0351(5) 0.0325(4) -0.0188(4) 0.0010(3) -0.0043(4)
Zn5 0.0270(4) 0.0482(6) 0.0465(5) -0.0271(4) -0.0042(3) -0.0042(4)
C1 0.026(3) 0.035(4) 0.036(4) -0.016(3) -0.004(3) -0.002(3)
C2 0.026(4) 0.036(4) 0.040(4) -0.022(3) 0.004(3) -0.003(3)
C3 0.023(3) 0.037(4) 0.042(4) -0.017(3) 0.003(3) -0.006(3)
C4 0.020(3) 0.056(5) 0.041(4) -0.025(4) 0.003(3) 0.003(3)
C5 0.027(4) 0.055(5) 0.052(4) -0.035(4) 0.006(3) -0.002(3)
C6 0.027(4) 0.053(5) 0.049(4) -0.030(4) -0.007(3) -0.003(3)
C7 0.026(4) 0.036(4) 0.036(4) -0.017(3) 0.001(3) -0.004(3)
C8 0.017(4) 0.046(5) 0.050(4) -0.018(4) -0.004(3) 0.004(3)
C9 0.047(5) 0.076(6) 0.055(5) -0.045(5) -0.008(4) -0.006(4)
C10 0.055(5) 0.040(5) 0.048(4) -0.022(4) -0.008(4) -0.007(4)
C11 0.041(4) 0.057(5) 0.046(4) -0.022(4) -0.011(3) 0.001(4)
C12 0.047(5) 0.043(5) 0.050(5) -0.019(4) -0.003(4) 0.008(4)
C13 0.046(4) 0.027(4) 0.030(4) -0.008(3) -0.002(3) -0.006(3)
C14 0.041(4) 0.059(5) 0.053(5) -0.030(4) -0.007(4) 0.004(4)
C15 0.045(5) 0.063(6) 0.052(5) -0.037(5) 0.004(4) 0.005(4)
C16 0.031(4) 0.027(4) 0.052(4) -0.020(4) -0.006(3) 0.006(3)
C17 0.068(5) 0.044(5) 0.051(5) -0.025(4) -0.017(4) 0.009(4)
C18 0.104(8) 0.048(6) 0.093(7) -0.045(6) -0.021(6) 0.029(5)
C19 0.103(8) 0.058(7) 0.086(7) -0.051(6) -0.011(6) 0.017(6)
C20 0.082(6) 0.067(7) 0.066(6) -0.040(5) -0.028(5) 0.016(5)
C21 0.033(4) 0.032(4) 0.046(4) -0.022(4) -0.006(3) 0.010(3)
C22 0.029(4) 0.046(5) 0.032(4) -0.016(4) -0.004(3) 0.004(3)
C23 0.023(3) 0.036(4) 0.046(4) -0.023(4) -0.007(3) -0.002(3)
C24 0.031(4) 0.033(4) 0.041(4) -0.015(3) 0.000(3) -0.002(3)
C25 0.026(4) 0.036(4) 0.039(4) -0.021(3) 0.001(3) -0.004(3)
C26 0.027(4) 0.040(4) 0.051(4) -0.020(4) 0.001(3) -0.006(3)
C27 0.030(4) 0.044(5) 0.050(4) -0.031(4) -0.001(3) -0.006(3)
C28 0.018(3) 0.057(5) 0.057(4) -0.034(4) -0.010(3) -0.002(3)
C29 0.027(4) 0.040(4) 0.036(4) -0.015(3) -0.005(3) -0.005(3)
C30 0.027(4) 0.050(5) 0.053(4) -0.030(4) -0.010(3) 0.002(3)
C31 0.038(4) 0.051(5) 0.065(5) -0.036(4) 0.009(4) -0.008(4)
C32 0.033(4) 0.040(5) 0.057(5) -0.023(4) 0.017(3) -0.014(3)
C33 0.034(5) 0.096(7) 0.100(7) -0.075(6) 0.000(4) -0.003(4)
C34 0.028(4) 0.092(7) 0.098(7) -0.065(6) 0.003(4) -0.001(4)
C35 0.042(4) 0.052(5) 0.047(4) -0.029(4) 0.013(3) -0.008(4)
C36 0.039(4) 0.048(5) 0.035(4) -0.015(4) -0.002(3) -0.003(4)
C37 0.041(4) 0.041(5) 0.056(5) -0.024(4) -0.005(3) 0.008(3)
C38 0.042(4) 0.052(5) 0.042(4) -0.025(4) 0.014(3) -0.005(4)
C39 0.062(6) 0.070(6) 0.072(6) -0.040(5) 0.024(5) -0.013(5)
C40 0.074(7) 0.110(9) 0.077(7) -0.062(7) 0.033(5) -0.017(6)
C41 0.101(8) 0.068(7) 0.054(5) -0.044(5) 0.020(5) -0.013(6)
C42 0.062(5) 0.058(6) 0.053(5) -0.034(5) 0.013(4) -0.004(4)
C43 0.043(4) 0.045(5) 0.032(4) -0.018(4) 0.003(3) 0.001(3)
C44 0.054(5) 0.029(4) 0.042(4) -0.015(4) 0.008(4) -0.002(3)
O1 0.015(2) 0.065(4) 0.056(3) -0.035(3) 0.001(2) -0.002(2)
O2 0.029(3) 0.058(3) 0.060(3) -0.040(3) 0.013(2) -0.011(2)
O3 0.044(3) 0.090(5) 0.091(4) -0.069(4) -0.007(3) -0.010(3)
O4 0.018(3) 0.058(4) 0.083(4) -0.045(3) -0.006(2) -0.003(2)
O5 0.029(3) 0.108(5) 0.085(4) -0.082(4) 0.006(2) -0.008(3)
O6 0.045(3) 0.039(3) 0.048(3) -0.019(3) -0.014(2) -0.004(2)
O7 0.035(3) 0.037(3) 0.043(3) -0.010(2) -0.011(2) -0.004(2)
O8 0.021(3) 0.052(3) 0.069(3) -0.035(3) -0.002(2) -0.005(2)
O9 0.045(3) 0.084(5) 0.105(5) -0.074(4) -0.014(3) -0.005(3)
O10 0.024(2) 0.041(3) 0.063(3) -0.030(3) -0.002(2) 0.006(2)
O11 0.025(3) 0.056(3) 0.071(3) -0.036(3) -0.005(2) 0.000(2)
O12 0.025(3) 0.064(4) 0.088(4) -0.056(3) 0.007(2) -0.008(2)
O13 0.039(3) 0.047(3) 0.038(3) -0.021(2) 0.007(2) 0.000(2)
O14 0.039(3) 0.053(3) 0.048(3) -0.019(3) 0.003(2) -0.004(2)
O15 0.029(2) 0.043(3) 0.042(3) -0.028(2) -0.0034(19) -0.004(2)
O16 0.042(3) 0.037(3) 0.033(2) -0.020(2) -0.0015(19) 0.001(2)
O17 0.041(3) 0.073(4) 0.036(3) -0.021(3) -0.008(2) -0.027(3)
O18 0.031(2) 0.037(3) 0.034(2) -0.013(2) -0.0028(19) -0.005(2)
O19 0.040(3) 0.040(3) 0.055(3) -0.017(3) -0.013(2) -0.010(2)

loop_
_atom_type_symbol
_atom_type_description
_atom_type_scat_dispersion_real
_atom_type_scat_dispersion_imag
_atom_type_scat_source
C C 0.0033 0.0016 'International Tables Vol C Tables 4.2.6.8 and 6.1.1.4'
H H 0.0000 0.0000 'International Tables Vol C Tables 4.2.6.8 and 6.1.1.4'
O O 0.0106 0.0060 'International Tables Vol C Tables 4.2.6.8 and 6.1.1.4'
Zn Zn 0.2839 1.4301 'International Tables Vol C Tables 4.2.6.8 and 6.1.1.4'

loop_
_geom_angle_atom_site_label_1
_geom_angle_atom_site_label_2
_geom_angle_atom_site_label_3
_geom_angle
_geom_angle_site_symmetry_1
_geom_angle_site_symmetry_3
O8 Zn1 O17 115.4(2) . .
O8 Zn1 O11 112.2(2) . 1_455
O17 Zn1 O11 108.9(2) . 1_455
O8 Zn1 O15 106.87(19) . .
O17 Zn1 O15 109.2(2) . .
O11 Zn1 O15 103.4(2) 1_455 .
O17 Zn2 O18 169.88(18) . .
O17 Zn2 O7 92.78(19) . 1_554
O18 Zn2 O7 90.22(17) . 1_554
O17 Zn2 O16 94.73(19) . .
O18 Zn2 O16 80.79(17) . .
O7 Zn2 O16 167.75(18) 1_554 .
O17 Zn2 O13 88.88(19) . 2_766
O18 Zn2 O13 100.44(17) . 2_766
O7 Zn2 O13 95.72(19) 1_554 2_766
O16 Zn2 O13 94.09(18) . 2_766
O17 Zn2 O10 85.55(17) . 1_455
O18 Zn2 O10 84.74(15) . 1_455
O7 Zn2 O10 91.10(17) 1_554 1_455
O16 Zn2 O10 79.87(16) . 1_455
O13 Zn2 O10 171.40(17) 2_766 1_455
O17 Zn2 Zn3 150.78(14) . .
O18 Zn2 Zn3 38.67(11) . .
O7 Zn2 Zn3 68.82(11) 1_554 .
O16 Zn2 Zn3 107.67(11) . .
O13 Zn2 Zn3 71.42(12) 2_766 .
O10 Zn2 Zn3 116.15(10) 1_455 .
O19 Zn3 O14 112.2(2) . 2_766
O19 Zn3 O18 106.74(19) . .
O14 Zn3 O18 117.72(19) 2_766 .
O19 Zn3 O6 114.7(2) . 1_554
O14 Zn3 O6 109.9(2) 2_766 1_554
O18 Zn3 O6 94.68(19) . 1_554
O19 Zn3 Zn2 145.88(15) . .
O14 Zn3 Zn2 83.94(14) 2_766 .
O18 Zn3 Zn2 41.18(11) . .
O6 Zn3 Zn2 84.91(12) 1_554 .
O16 Zn4 O2 170.9(2) . .
O16 Zn4 O18 96.59(18) . 2_656
O2 Zn4 O18 90.50(19) . 2_656
O16 Zn4 O16 82.44(18) . 2_656
O2 Zn4 O16 93.18(16) . 2_656
O18 Zn4 O16 80.21(16) 2_656 2_656
O16 Zn4 O15 94.53(16) . .
O2 Zn4 O15 90.50(16) . .
O18 Zn4 O15 95.23(17) 2_656 .
O16 Zn4 O15 174.16(17) 2_656 .
O16 Zn4 O10 84.55(18) . 1_455
O2 Zn4 O10 87.69(19) . 1_455
O18 Zn4 O10 172.52(16) 2_656 1_455
O16 Zn4 O10 92.64(16) 2_656 1_455
O15 Zn4 O10 92.04(16) . 1_455
O16 Zn4 Zn4 42.57(12) . 2_656
O2 Zn4 Zn4 132.56(12) . 2_656
O18 Zn4 Zn4 87.60(11) 2_656 2_656
O16 Zn4 Zn4 39.87(11) 2_656 2_656
O15 Zn4 Zn4 136.88(12) . 2_656
O10 Zn4 Zn4 88.28(11) 1_455 2_656
O19 Zn5 O1 104.5(2) 2_556 1_455
O19 Zn5 O4 106.67(19) 2_556 .
O1 Zn5 O4 107.92(19) 1_455 .
O19 Zn5 O15 111.42(19) 2_556 1_455
O1 Zn5 O15 103.72(18) 1_455 1_455
O4 Zn5 O15 121.31(19) . 1_455
C6 C1 C2 118.7(6) . .
C6 C1 C7 120.8(5) . .
C2 C1 C7 120.5(5) . .
C3 C2 C1 120.9(6) . .
C3 C2 H2 119.5 . .
C1 C2 H2 119.5 . .
C2 C3 C4 119.4(5) . .
C2 C3 C8 120.0(6) . .
C4 C3 C8 120.6(6) . .
C5 C4 C3 119.3(6) . .
C5 C4 H4 120.3 . .
C3 C4 H4 120.3 . .
C6 C5 C4 120.8(6) . .
C6 C5 O5 123.4(5) . .
C4 C5 O5 115.8(6) . .
C5 C6 C1 120.7(6) . .
C5 C6 H6 119.6 . .
C1 C6 H6 119.6 . .
O2 C7 O1 125.1(6) . .
O2 C7 C1 116.7(5) . .
O1 C7 C1 118.2(5) . .
O3 C8 O4 122.0(6) . .
O3 C8 C3 119.4(6) . .
O4 C8 C3 118.6(6) . .
O5 C9 C10 110.0(6) . .
O5 C9 H9A 109.7 . .
C10 C9 H9A 109.7 . .
O5 C9 H9B 109.7 . .
C10 C9 H9B 109.7 . .
H9A C9 H9B 108.2 . .
C11 C10 C15 119.4(6) . .
C11 C10 C9 125.4(6) . .
C15 C10 C9 115.2(7) . .
C10 C11 C12 119.9(6) . .
C10 C11 H11 120.1 . .
C12 C11 H11 120.1 . .
C13 C12 C11 121.6(7) . .
C13 C12 H12 119.2 . .
C11 C12 H12 119.2 . .
C12 C13 C14 117.0(6) . .
C12 C13 C16 123.1(7) . .
C14 C13 C16 119.9(6) . .
C15 C14 C13 122.3(7) . .
C15 C14 H14 118.8 . .
C13 C14 H14 118.8 . .
C14 C15 C10 119.8(7) . .
C14 C15 H15 120.1 . .
C10 C15 H15 120.1 . .
C21 C16 C17 119.3(6) . .
C21 C16 C13 121.7(6) . .
C17 C16 C13 118.6(6) . .
C18 C17 C16 121.3(7) . .
C18 C17 H17 119.3 . .
C16 C17 H17 119.3 . .
C17 C18 C19 119.2(8) . .
C17 C18 H18 120.4 . .
C19 C18 H18 120.4 . .
C20 C19 C18 119.9(8) . .
C20 C19 H19 120.1 . .
C18 C19 H19 120.1 . .
C19 C20 C21 121.2(8) . .
C19 C20 H20 119.4 . .
C21 C20 H20 119.4 . .
C16 C21 C20 119.0(7) . .
C16 C21 C22 122.9(6) . .
C20 C21 C22 117.9(6) . .
O7 C22 O6 124.4(7) . .
O7 C22 C21 118.8(6) . .
O6 C22 C21 116.8(5) . .
C28 C23 C24 119.1(6) . .
C28 C23 C29 120.7(5) . .
C24 C23 C29 119.9(6) . .
C25 C24 C23 120.3(6) . .
C25 C24 H24 119.8 . .
C23 C24 H24 119.8 . .
C24 C25 C26 120.4(5) . .
C24 C25 C30 121.2(6) . .
C26 C25 C30 118.3(6) . .
C25 C26 C27 120.4(6) . .
C25 C26 H26 119.8 . .
C27 C26 H26 119.8 . .
O12 C27 C26 124.0(6) . .
O12 C27 C28 116.7(5) . .
C26 C27 C28 119.2(6) . .
C27 C28 C23 120.5(5) . .
C27 C28 H28 119.7 . .
C23 C28 H28 119.7 . .
O10 C29 O11 124.5(6) . .
O10 C29 C23 118.7(5) . .
O11 C29 C23 116.7(6) . .
O9 C30 O8 124.2(6) . .
O9 C30 C25 119.3(6) . .
O8 C30 C25 116.5(6) . .
O12 C31 C32 110.0(5) . .
O12 C31 H31A 109.7 . .
C32 C31 H31A 109.7 . .
O12 C31 H31B 109.7 . .
C32 C31 H31B 109.7 . .
H31A C31 H31B 108.2 . .
C37 C32 C33 117.7(7) . .
C37 C32 C31 123.2(7) . .
C33 C32 C31 119.2(6) . .
C34 C33 C32 121.4(7) . .
C34 C33 H33 119.3 . .
C32 C33 H33 119.3 . .
C33 C34 C35 121.3(7) . .
C33 C34 H34 119.4 . .
C35 C34 H34 119.4 . .
C36 C35 C34 116.4(7) . .
C36 C35 C38 123.0(6) . .
C34 C35 C38 120.5(7) . .
C35 C36 C37 122.0(6) . .
C35 C36 H36 119.0 . .
C37 C36 H36 119.0 . .
C32 C37 C36 120.9(7) . .
C32 C37 H37 119.5 . .
C36 C37 H37 119.5 . .
C39 C38 C43 117.5(7) . .
C39 C38 C35 119.9(6) . .
C43 C38 C35 122.6(6) . .
C38 C39 C40 122.1(8) . .
C38 C39 H39 118.9 . .
C40 C39 H39 118.9 . .
C41 C40 C39 120.0(8) . .
C41 C40 H40 120.0 . .
C39 C40 H40 120.0 . .
C40 C41 C42 119.8(8) . .
C40 C41 H41 120.1 . .
C42 C41 H41 120.1 . .
C41 C42 C43 121.2(7) . .
C41 C42 H42 119.4 . .
C43 C42 H42 119.4 . .
C42 C43 C38 119.1(6) . .
C42 C43 C44 117.9(6) . .
C38 C43 C44 123.0(6) . .
O13 C44 O14 124.8(6) . .
O13 C44 C43 119.5(6) . .
O14 C44 C43 115.6(6) . .
C7 O1 Zn5 119.4(4) . 1_655
C7 O2 Zn4 143.6(4) . .
C8 O4 Zn5 106.3(4) . .
C5 O5 C9 115.5(5) . .
C22 O6 Zn3 119.0(4) . 1_556
C22 O7 Zn2 136.7(4) . 1_556
C30 O8 Zn1 112.9(4) . .
C29 O10 Zn4 122.0(4) . 1_655
C29 O10 Zn2 130.8(4) . 1_655
Zn4 O10 Zn2 90.37(16) 1_655 1_655
C29 O11 Zn1 112.0(4) . 1_655
C27 O12 C31 116.9(5) . .
C44 O13 Zn2 131.8(5) . 2_766
C44 O14 Zn3 125.1(4) . 2_766
Zn1 O15 Zn5 119.5(2) . 1_655
Zn1 O15 Zn4 105.17(19) . .
Zn5 O15 Zn4 110.02(19) 1_655 .
Zn4 O16 Zn2 104.70(19) . .
Zn4 O16 Zn4 97.56(18) . 2_656
Zn2 O16 Zn4 97.10(17) . 2_656
Zn1 O17 Zn2 117.7(2) . .
Zn3 O18 Zn4 122.2(2) . 2_656
Zn3 O18 Zn2 100.15(18) . .
Zn4 O18 Zn2 100.81(18) 2_656 .
Zn3 O19 Zn5 119.5(2) . 2_556

loop_
_geom_bond_atom_site_label_1
_geom_bond_atom_site_label_2
_geom_bond_distance
_geom_bond_site_symmetry_2
Zn1 O8 1.919(4) .
Zn1 O17 1.926(4) .
Zn1 O11 1.968(5) 1_455
Zn1 O15 2.012(5) .
Zn2 O17 1.975(4) .
Zn2 O18 2.071(4) .
Zn2 O7 2.088(5) 1_554
Zn2 O16 2.098(5) .
Zn2 O13 2.140(4) 2_766
Zn2 O10 2.367(5) 1_455
Zn2 Zn3 3.0959(9) .
Zn3 O19 1.912(4) .
Zn3 O14 1.942(5) 2_766
Zn3 O18 1.965(4) .
Zn3 O6 1.987(5) 1_554
Zn4 O16 2.028(4) .
Zn4 O2 2.047(4) .
Zn4 O18 2.052(5) 2_656
Zn4 O16 2.141(4) 2_656
Zn4 O15 2.156(4) .
Zn4 O10 2.237(5) 1_455
Zn4 Zn4 3.1365(13) 2_656
Zn5 O19 1.972(5) 2_556
Zn5 O1 1.974(4) 1_455
Zn5 O4 1.987(4) .
Zn5 O15 2.020(4) 1_455
C1 C6 1.390(9) .
C1 C2 1.402(8) .
C1 C7 1.480(9) .
C2 C3 1.381(9) .
C2 H2 0.9300 .
C3 C4 1.409(9) .
C3 C8 1.507(8) .
C4 C5 1.386(8) .
C4 H4 0.9300 .
C5 C6 1.374(9) .
C5 O5 1.387(8) .
C6 H6 0.9300 .
C7 O2 1.226(7) .
C7 O1 1.259(7) .
C8 O3 1.248(8) .
C8 O4 1.251(8) .
C9 O5 1.414(8) .
C9 C10 1.507(10) .
C9 H9A 0.9700 .
C9 H9B 0.9700 .
C10 C11 1.372(11) .
C10 C15 1.392(10) .
C11 C12 1.396(10) .
C11 H11 0.9300 .
C12 C13 1.370(9) .
C12 H12 0.9300 .
C13 C14 1.400(10) .
C13 C16 1.500(9) .
C14 C15 1.357(10) .
C14 H14 0.9300 .
C15 H15 0.9300 .
C16 C21 1.382(9) .
C16 C17 1.386(10) .
C17 C18 1.379(11) .
C17 H17 0.9300 .
C18 C19 1.381(13) .
C18 H18 0.9300 .
C19 C20 1.367(12) .
C19 H19 0.9300 .
C20 C21 1.396(10) .
C20 H20 0.9300 .
C21 C22 1.505(10) .
C22 O7 1.254(7) .
C22 O6 1.273(7) .
C23 C28 1.389(9) .
C23 C24 1.393(8) .
C23 C29 1.509(9) .
C24 C25 1.362(9) .
C24 H24 0.9300 .
C25 C26 1.381(9) .
C25 C30 1.513(8) .
C26 C27 1.381(8) .
C26 H26 0.9300 .
C27 O12 1.365(7) .
C27 C28 1.384(9) .
C28 H28 0.9300 .
C29 O10 1.263(8) .
C29 O11 1.261(7) .
C30 O9 1.249(8) .
C30 O8 1.252(8) .
C31 O12 1.403(8) .
C31 C32 1.497(9) .
C31 H31A 0.9700 .
C31 H31B 0.9700 .
C32 C37 1.362(9) .
C32 C33 1.390(11) .
C33 C34 1.360(10) .
C33 H33 0.9300 .
C34 C35 1.407(10) .
C34 H34 0.9300 .
C35 C36 1.365(10) .
C35 C38 1.485(9) .
C36 C37 1.393(9) .
C36 H36 0.9300 .
C37 H37 0.9300 .
C38 C39 1.372(10) .
C38 C43 1.409(9) .
C39 C40 1.377(11) .
C39 H39 0.9300 .
C40 C41 1.348(12) .
C40 H40 0.9300 .
C41 C42 1.366(11) .
C41 H41 0.9300 .
C42 C43 1.383(9) .
C42 H42 0.9300 .
C43 C44 1.501(10) .
C44 O13 1.253(8) .
C44 O14 1.270(8) .
O1 Zn5 1.974(4) 1_655
O6 Zn3 1.987(5) 1_556
O7 Zn2 2.088(5) 1_556
O10 Zn4 2.237(5) 1_655
O10 Zn2 2.367(5) 1_655
O11 Zn1 1.968(5) 1_655
O13 Zn2 2.140(4) 2_766
O14 Zn3 1.942(5) 2_766
O15 Zn5 2.020(4) 1_655
O16 Zn4 2.141(4) 2_656
O18 Zn4 2.052(5) 2_656
O19 Zn5 1.972(5) 2_556

loop_
_geom_torsion_atom_site_label_1
_geom_torsion_atom_site_label_2
_geom_torsion_atom_site_label_3
_geom_torsion_atom_site_label_4
_geom_torsion
_geom_torsion_site_symmetry_1
_geom_torsion_site_symmetry_4
O17 Zn2 Zn3 O19 161.6(4) . .
O18 Zn2 Zn3 O19 -24.9(3) . .
O7 Zn2 Zn3 O19 -144.3(3) 1_554 .
O16 Zn2 Zn3 O19 23.3(3) . .
O13 Zn2 Zn3 O19 111.7(3) 2_766 .
O10 Zn2 Zn3 O19 -63.9(3) 1_455 .
O17 Zn2 Zn3 O14 40.2(4) . 2_766
O18 Zn2 Zn3 O14 -146.3(3) . 2_766
O7 Zn2 Zn3 O14 94.3(2) 1_554 2_766
O16 Zn2 Zn3 O14 -98.1(2) . 2_766
O13 Zn2 Zn3 O14 -9.7(2) 2_766 2_766
O10 Zn2 Zn3 O14 174.7(2) 1_455 2_766
O17 Zn2 Zn3 O18 -173.5(4) . .
O7 Zn2 Zn3 O18 -119.4(2) 1_554 .
O16 Zn2 Zn3 O18 48.2(2) . .
O13 Zn2 Zn3 O18 136.6(2) 2_766 .
O10 Zn2 Zn3 O18 -39.0(2) 1_455 .
O17 Zn2 Zn3 O6 -70.4(4) . 1_554
O18 Zn2 Zn3 O6 103.1(2) . 1_554
O7 Zn2 Zn3 O6 -16.3(2) 1_554 1_554
O16 Zn2 Zn3 O6 151.24(19) . 1_554
O13 Zn2 Zn3 O6 -120.4(2) 2_766 1_554
O10 Zn2 Zn3 O6 64.07(19) 1_455 1_554
C6 C1 C2 C3 -0.5(10) . .
C7 C1 C2 C3 179.0(6) . .
C1 C2 C3 C4 0.8(10) . .
C1 C2 C3 C8 179.5(6) . .
C2 C3 C4 C5 -1.7(10) . .
C8 C3 C4 C5 179.6(7) . .
C3 C4 C5 C6 2.3(11) . .
C3 C4 C5 O5 -178.7(6) . .
C4 C5 C6 C1 -2.1(11) . .
O5 C5 C6 C1 179.1(7) . .
C2 C1 C6 C5 1.1(10) . .
C7 C1 C6 C5 -178.4(7) . .
C6 C1 C7 O2 -178.9(6) . .
C2 C1 C7 O2 1.6(10) . .
C6 C1 C7 O1 1.3(10) . .
C2 C1 C7 O1 -178.3(6) . .
C2 C3 C8 O3 2.9(10) . .
C4 C3 C8 O3 -178.4(7) . .
C2 C3 C8 O4 -177.5(7) . .
C4 C3 C8 O4 1.2(10) . .
O5 C9 C10 C11 -28.0(11) . .
O5 C9 C10 C15 153.6(7) . .
C15 C10 C11 C12 1.6(11) . .
C9 C10 C11 C12 -176.7(7) . .
C10 C11 C12 C13 -3.1(11) . .
C11 C12 C13 C14 4.0(11) . .
C11 C12 C13 C16 -177.5(6) . .
C12 C13 C14 C15 -3.7(11) . .
C16 C13 C14 C15 177.7(7) . .
C13 C14 C15 C10 2.4(12) . .
C11 C10 C15 C14 -1.3(12) . .
C9 C10 C15 C14 177.2(7) . .
C12 C13 C16 C21 136.2(7) . .
C14 C13 C16 C21 -45.3(9) . .
C12 C13 C16 C17 -50.8(9) . .
C14 C13 C16 C17 127.7(8) . .
C21 C16 C17 C18 -2.1(12) . .
C13 C16 C17 C18 -175.3(7) . .
C16 C17 C18 C19 -0.8(14) . .
C17 C18 C19 C20 3.9(15) . .
C18 C19 C20 C21 -4.1(15) . .
C17 C16 C21 C20 1.9(11) . .
C13 C16 C21 C20 174.9(7) . .
C17 C16 C21 C22 176.7(6) . .
C13 C16 C21 C22 -10.4(10) . .
C19 C20 C21 C16 1.1(12) . .
C19 C20 C21 C22 -173.8(8) . .
C16 C21 C22 O7 139.9(7) . .
C20 C21 C22 O7 -45.3(9) . .
C16 C21 C22 O6 -39.0(10) . .
C20 C21 C22 O6 135.8(7) . .
C28 C23 C24 C25 0.9(10) . .
C29 C23 C24 C25 175.0(6) . .
C23 C24 C25 C26 -0.3(10) . .
C23 C24 C25 C30 -178.3(6) . .
C24 C25 C26 C27 -1.1(10) . .
C30 C25 C26 C27 177.0(7) . .
C25 C26 C27 O12 -177.9(7) . .
C25 C26 C27 C28 1.8(11) . .
O12 C27 C28 C23 178.6(6) . .
C26 C27 C28 C23 -1.1(11) . .
C24 C23 C28 C27 -0.2(10) . .
C29 C23 C28 C27 -174.2(7) . .
C28 C23 C29 O10 165.9(6) . .
C24 C23 C29 O10 -8.0(10) . .
C28 C23 C29 O11 -11.6(10) . .
C24 C23 C29 O11 174.4(6) . .
C24 C25 C30 O9 4.1(11) . .
C26 C25 C30 O9 -173.9(7) . .
C24 C25 C30 O8 -176.9(7) . .
C26 C25 C30 O8 5.0(10) . .
O12 C31 C32 C37 -23.9(10) . .
O12 C31 C32 C33 157.8(7) . .
C37 C32 C33 C34 0.7(13) . .
C31 C32 C33 C34 179.1(8) . .
C32 C33 C34 C35 4.6(15) . .
C33 C34 C35 C36 -6.8(13) . .
C33 C34 C35 C38 175.3(8) . .
C34 C35 C36 C37 4.1(11) . .
C38 C35 C36 C37 -178.1(7) . .
C33 C32 C37 C36 -3.5(11) . .
C31 C32 C37 C36 178.2(7) . .
C35 C36 C37 C32 1.0(11) . .
C36 C35 C38 C39 -137.8(9) . .
C34 C35 C38 C39 39.9(12) . .
C36 C35 C38 C43 42.9(11) . .
C34 C35 C38 C43 -139.4(8) . .
C43 C38 C39 C40 -1.6(14) . .
C35 C38 C39 C40 179.0(9) . .
C38 C39 C40 C41 0.3(16) . .
C39 C40 C41 C42 -1.6(16) . .
C40 C41 C42 C43 4.3(15) . .
C41 C42 C43 C38 -5.6(12) . .
C41 C42 C43 C44 175.9(8) . .
C39 C38 C43 C42 4.2(12) . .
C35 C38 C43 C42 -176.5(7) . .
C39 C38 C43 C44 -177.4(8) . .
C35 C38 C43 C44 1.9(12) . .
C42 C43 C44 O13 -133.9(7) . .
C38 C43 C44 O13 47.7(11) . .
C42 C43 C44 O14 44.4(10) . .
C38 C43 C44 O14 -134.0(7) . .
O2 C7 O1 Zn5 -7.7(9) . 1_655
C1 C7 O1 Zn5 172.1(4) . 1_655
O1 C7 O2 Zn4 -34.6(12) . .
C1 C7 O2 Zn4 145.6(6) . .
O16 Zn4 O2 C7 -104.4(12) . .
O18 Zn4 O2 C7 114.4(8) 2_656 .
O16 Zn4 O2 C7 -165.3(8) 2_656 .
O15 Zn4 O2 C7 19.2(8) . .
O10 Zn4 O2 C7 -72.8(8) 1_455 .
Zn4 Zn4 O2 C7 -158.3(7) 2_656 .
O3 C8 O4 Zn5 2.9(9) . .
C3 C8 O4 Zn5 -176.7(5) . .
O19 Zn5 O4 C8 74.2(5) 2_556 .
O1 Zn5 O4 C8 -174.0(5) 1_455 .
O15 Zn5 O4 C8 -54.8(5) 1_455 .
C6 C5 O5 C9 2.2(11) . .
C4 C5 O5 C9 -176.7(7) . .
C10 C9 O5 C5 -175.8(7) . .
O7 C22 O6 Zn3 -14.2(9) . 1_556
C21 C22 O6 Zn3 164.6(4) . 1_556
O6 C22 O7 Zn2 -13.9(11) . 1_556
C21 C22 O7 Zn2 167.3(4) . 1_556
O9 C30 O8 Zn1 3.9(10) . .
C25 C30 O8 Zn1 -175.0(5) . .
O17 Zn1 O8 C30 -52.3(6) . .
O11 Zn1 O8 C30 -178.0(5) 1_455 .
O15 Zn1 O8 C30 69.3(5) . .
O11 C29 O10 Zn4 64.1(8) . 1_655
C23 C29 O10 Zn4 -113.2(6) . 1_655
O11 C29 O10 Zn2 -59.1(9) . 1_655
C23 C29 O10 Zn2 123.5(5) . 1_655
O10 C29 O11 Zn1 2.7(8) . 1_655
C23 C29 O11 Zn1 -179.8(4) . 1_655
C26 C27 O12 C31 11.9(10) . .
C28 C27 O12 C31 -167.8(7) . .
C32 C31 O12 C27 177.5(6) . .
O14 C44 O13 Zn2 19.5(11) . 2_766
C43 C44 O13 Zn2 -162.4(5) . 2_766
O13 C44 O14 Zn3 -2.0(10) . 2_766
C43 C44 O14 Zn3 179.8(4) . 2_766
O8 Zn1 O15 Zn5 52.4(3) . 1_655
O17 Zn1 O15 Zn5 177.9(2) . 1_655
O11 Zn1 O15 Zn5 -66.2(2) 1_455 1_655
O8 Zn1 O15 Zn4 176.54(19) . .
O17 Zn1 O15 Zn4 -58.0(2) . .
O11 Zn1 O15 Zn4 57.9(2) 1_455 .
O16 Zn4 O15 Zn1 70.4(2) . .
O2 Zn4 O15 Zn1 -102.0(2) . .
O18 Zn4 O15 Zn1 167.49(18) 2_656 .
O16 Zn4 O15 Zn1 129.0(15) 2_656 .
O10 Zn4 O15 Zn1 -14.3(2) 1_455 .
Zn4 Zn4 O15 Zn1 75.4(2) 2_656 .
O16 Zn4 O15 Zn5 -159.7(2) . 1_655
O2 Zn4 O15 Zn5 28.0(2) . 1_655
O18 Zn4 O15 Zn5 -62.6(2) 2_656 1_655
O16 Zn4 O15 Zn5 -101.1(16) 2_656 1_655
O10 Zn4 O15 Zn5 115.7(2) 1_455 1_655
Zn4 Zn4 O15 Zn5 -154.68(10) 2_656 1_655
O2 Zn4 O16 Zn2 37.7(12) . .
O18 Zn4 O16 Zn2 178.58(17) 2_656 .
O16 Zn4 O16 Zn2 99.4(2) 2_656 .
O15 Zn4 O16 Zn2 -85.61(19) . .
O10 Zn4 O16 Zn2 6.01(17) 1_455 .
Zn4 Zn4 O16 Zn2 99.4(2) 2_656 .
O2 Zn4 O16 Zn4 -61.7(11) . 2_656
O18 Zn4 O16 Zn4 79.16(18) 2_656 2_656
O16 Zn4 O16 Zn4 0.0 2_656 2_656
O15 Zn4 O16 Zn4 174.98(18) . 2_656
O10 Zn4 O16 Zn4 -93.41(18) 1_455 2_656
O17 Zn2 O16 Zn4 78.9(2) . .
O18 Zn2 O16 Zn4 -91.99(19) . .
O7 Zn2 O16 Zn4 -48.8(8) 1_554 .
O13 Zn2 O16 Zn4 168.08(19) 2_766 .
O10 Zn2 O16 Zn4 -5.74(16) 1_455 .
Zn3 Zn2 O16 Zn4 -120.13(13) . .
O17 Zn2 O16 Zn4 178.63(19) . 2_656
O18 Zn2 O16 Zn4 7.77(16) . 2_656
O7 Zn2 O16 Zn4 51.0(8) 1_554 2_656
O13 Zn2 O16 Zn4 -92.15(17) 2_766 2_656
O10 Zn2 O16 Zn4 94.02(17) 1_455 2_656
Zn3 Zn2 O16 Zn4 -20.37(17) . 2_656
O8 Zn1 O17 Zn2 179.1(3) . .
O11 Zn1 O17 Zn2 -53.6(3) 1_455 .
O15 Zn1 O17 Zn2 58.7(3) . .
O18 Zn2 O17 Zn1 0.2(14) . .
O7 Zn2 O17 Zn1 107.3(3) 1_554 .
O16 Zn2 O17 Zn1 -63.0(3) . .
O13 Zn2 O17 Zn1 -157.0(3) 2_766 .
O10 Zn2 O17 Zn1 16.4(3) 1_455 .
Zn3 Zn2 O17 Zn1 156.48(12) . .
O19 Zn3 O18 Zn4 56.0(3) . 2_656
O14 Zn3 O18 Zn4 -71.2(3) 2_766 2_656
O6 Zn3 O18 Zn4 173.5(2) 1_554 2_656
Zn2 Zn3 O18 Zn4 -109.7(3) . 2_656
O19 Zn3 O18 Zn2 165.73(19) . .
O14 Zn3 O18 Zn2 38.6(3) 2_766 .
O6 Zn3 O18 Zn2 -76.8(2) 1_554 .
O17 Zn2 O18 Zn3 161.7(11) . .
O7 Zn2 O18 Zn3 54.3(2) 1_554 .
O16 Zn2 O18 Zn3 -134.0(2) . .
O13 Zn2 O18 Zn3 -41.5(2) 2_766 .
O10 Zn2 O18 Zn3 145.4(2) 1_455 .
O17 Zn2 O18 Zn4 -72.5(12) . 2_656
O7 Zn2 O18 Zn4 -179.84(19) 1_554 2_656
O16 Zn2 O18 Zn4 -8.20(16) . 2_656
O13 Zn2 O18 Zn4 84.3(2) 2_766 2_656
O10 Zn2 O18 Zn4 -88.75(18) 1_455 2_656
Zn3 Zn2 O18 Zn4 125.8(3) . 2_656
O14 Zn3 O19 Zn5 90.6(3) 2_766 2_556
O18 Zn3 O19 Zn5 -39.7(3) . 2_556
O6 Zn3 O19 Zn5 -143.2(3) 1_554 2_556
Zn2 Zn3 O19 Zn5 -22.9(5) . 2_556

loop_
_platon_squeeze_void_nr
_platon_squeeze_void_average_x
_platon_squeeze_void_average_y
_platon_squeeze_void_average_z
_platon_squeeze_void_volume
_platon_squeeze_void_count_electrons
_platon_squeeze_void_content
1 0.000 0.000 0.500 87 43 ' '
2 0.500 0.000 0.000 126 27 ' '
